data_7234404
loop_
_publ_author_name
'Guang-Quan Mei'
'Wei-Qiang Liao'

_publ_section_title
;
 Structural phase transitions coupled with prominent dielectric anomalies
 and dielectric relaxation in a one-dimensional organic-inorganic hybrid
 compound [C3H4NS][CdCl3]
;
_journal_name_full 'Journal of Materials Chemistry C'
_journal_page_first 8535
_journal_page_last 8541
_journal_paper_doi 10.1039/C5TC02023A
_journal_volume 3
_journal_year 2015
_chemical_formula_moiety 'Cd Cl3, C3 H4 N S'
_chemical_formula_sum 'C3 H4 Cd Cl3 N S'
_chemical_formula_weight 304.89
_space_group_IT_number 63
_space_group_name_Hall '-C 2c 2'
_space_group_name_H-M_alt 'C m c m'
_symmetry_cell_setting orthorhombic
_symmetry_space_group_name_Hall '-C 2c 2'
_symmetry_space_group_name_H-M 'C m c m'
_atom_sites_solution_hydrogens geom
_atom_sites_solution_primary direct
_atom_sites_solution_secondary difmap
_cell_angle_alpha 90.00
_cell_angle_beta 90.00
_cell_angle_gamma 90.00
_cell_formula_units_Z 4
_cell_length_a 7.2645(2)
_cell_length_b 17.091(4)
_cell_length_c 6.6772(2)
_cell_measurement_reflns_used 12903
_cell_measurement_temperature 328(2)
_cell_measurement_theta_max 27.45
_cell_measurement_theta_min 3.08
_cell_volume 829.0(2)
_computing_cell_refinement 'CrystalClear (Rigaku, 2005)'
_computing_data_collection 'CrystalClear (Rigaku, 2005)'
_computing_data_reduction 'CrystalClear (Rigaku, 2005)'
_computing_molecular_graphics 'DIAMOND (Brandenburg & Putz, 2005)'
_computing_publication_material 'PRPKAPPA (Ferguson, 1999)'
_computing_structure_refinement 'SHELXL-97 (Sheldrick, 2008)'
_computing_structure_solution 'SHELXS-97 (Sheldrick, 2008)'
_diffrn_ambient_temperature 328(2)
_diffrn_measured_fraction_theta_full 0.995
_diffrn_measured_fraction_theta_max 0.995
_diffrn_measurement_device_type 'Rigaku SCXmini diffractometer'
_diffrn_measurement_method '\w scans'
_diffrn_radiation_monochromator graphite
_diffrn_radiation_source 'fine-focus sealed tube'
_diffrn_radiation_type MoK\a
_diffrn_radiation_wavelength 0.71073
_diffrn_reflns_av_R_equivalents 0.0417
_diffrn_reflns_av_unetI/netI 0.0329
_diffrn_reflns_limit_h_max 9
_diffrn_reflns_limit_h_min -6
_diffrn_reflns_limit_k_max 22
_diffrn_reflns_limit_k_min -22
_diffrn_reflns_limit_l_max 8
_diffrn_reflns_limit_l_min -8
_diffrn_reflns_number 2891
_diffrn_reflns_theta_full 27.46
_diffrn_reflns_theta_max 27.46
_diffrn_reflns_theta_min 3.05
_exptl_absorpt_coefficient_mu 3.765
_exptl_absorpt_correction_T_max 0.348
_exptl_absorpt_correction_T_min 0.268
_exptl_absorpt_correction_type multi-scan
_exptl_absorpt_process_details 'CrystalClear (Rigaku, 2005)'
_exptl_crystal_colour colorless
_exptl_crystal_density_diffrn 2.443
_exptl_crystal_density_method 'not measured'
_exptl_crystal_description block
_exptl_crystal_F_000 576
_exptl_crystal_size_max 0.36
_exptl_crystal_size_mid 0.32
_exptl_crystal_size_min 0.28
_refine_diff_density_max 0.800
_refine_diff_density_min -1.047
_refine_diff_density_rms 0.128
_refine_ls_extinction_coef 0.0117(13)
_refine_ls_extinction_expression Fc^*^=kFc[1+0.001xFc^2^\l^3^/sin(2\q)]^-1/4^
_refine_ls_extinction_method SHELXL
_refine_ls_goodness_of_fit_ref 1.018
_refine_ls_hydrogen_treatment mixed
_refine_ls_matrix_type full
_refine_ls_number_parameters 34
_refine_ls_number_reflns 551
_refine_ls_number_restraints 4
_refine_ls_restrained_S_all 1.053
_refine_ls_R_factor_all 0.0343
_refine_ls_R_factor_gt 0.0296
_refine_ls_shift/su_max 0.001
_refine_ls_shift/su_mean 0.000
_refine_ls_structure_factor_coef Fsqd
_refine_ls_weighting_details 'calc w=1/[\s^2^(Fo^2^)+(0.0580P)^2^+0.9864P] where P=(Fo^2^+2Fc^2^)/3'
_refine_ls_weighting_scheme calc
_refine_ls_wR_factor_gt 0.0853
_refine_ls_wR_factor_ref 0.0895
_reflns_number_gt 498
_reflns_number_total 551
_reflns_threshold_expression >2sigma(I)
_cod_data_source_file J-Mater-Chem-C-2015-3-8535.cif
_cod_data_source_block 328K
_cod_depositor_comments
;
The following automatic conversions were performed:

data item '_symmetry_cell_setting' value 'Orthorhombic' was changed
to 'orthorhombic' in accordance with the built-in table derived from
the CIF Core dictionary named 'cif_core.dic' version 2.4.5 last
updated on 2014-11-21.

Automatic conversion script
Id: cif_fix_values 6909 2019-04-08 15:41:33Z antanas 
;
_cod_original_cell_volume 829(4)
_cod_database_code 7234404

loop_
_symmetry_equiv_pos_as_xyz
'x, y, z'
'-x, -y, z+1/2'
'-x, y, -z+1/2'
'x, -y, -z'
'x+1/2, y+1/2, z'
'-x+1/2, -y+1/2, z+1/2'
'-x+1/2, y+1/2, -z+1/2'
'x+1/2, -y+1/2, -z'
'-x, -y, -z'
'x, y, -z-1/2'
'x, -y, z-1/2'
'-x, y, z'
'-x+1/2, -y+1/2, -z'
'x+1/2, y+1/2, -z-1/2'
'x+1/2, -y+1/2, z-1/2'
'-x+1/2, y+1/2, z'

loop_
_atom_site_label
_atom_site_type_symbol
_atom_site_fract_x
_atom_site_fract_y
_atom_site_fract_z
_atom_site_U_iso_or_equiv
_atom_site_adp_type
_atom_site_occupancy
_atom_site_symmetry_multiplicity
_atom_site_calc_flag
_atom_site_refinement_flags
_atom_site_disorder_assembly
_atom_site_disorder_group
C1 C 0.0000 0.1258(3) 0.8386(10) 0.0558(18) Uani 1 2 d SD . .
H1C H 0.0000 0.0809 0.9249 0.067 Uiso 0.50 2 d SPR . .
H1A H 0.0000 0.0769 0.9090 0.067 Uiso 0.50 2 d SPR . .
S1 S 0.0000 0.2017(4) 0.9581(8) 0.0837(16) Uani 0.50 2 d SPD . .
N1 N 0.0000 0.2055(10) 0.897(3) 0.0837(16) Uani 0.50 2 d SPD . .
H1 H 0.0000 0.2201 1.0267 0.100 Uiso 0.50 2 d SPR . .
Cd1 Cd 0.5000 1.0000 0.0000 0.0299(3) Uani 1 4 d S . .
Cl2 Cl 0.5000 0.88025(11) 0.2500 0.0362(5) Uani 1 4 d S . .
Cl1 Cl 0.25397(17) 1.05835(8) 0.2500 0.0344(4) Uani 1 2 d S . .
C2 C 0.0000 0.2555(6) 0.7500 0.084(4) Uani 1 4 d SD . .
H2 H 0.0000 0.3080 0.7500 0.101 Uiso 1 4 d SR . .

loop_
_atom_site_aniso_label
_atom_site_aniso_U_11
_atom_site_aniso_U_22
_atom_site_aniso_U_33
_atom_site_aniso_U_23
_atom_site_aniso_U_13
_atom_site_aniso_U_12
C1 0.063(4) 0.044(3) 0.061(4) 0.027(3) 0.000 0.000
S1 0.122(4) 0.086(3) 0.043(3) -0.025(3) 0.000 0.000
N1 0.122(4) 0.086(3) 0.043(3) -0.025(3) 0.000 0.000
Cd1 0.0361(4) 0.0380(4) 0.0155(4) -0.00167(17) 0.000 0.000
Cl2 0.0510(12) 0.0293(9) 0.0282(9) 0.000 0.000 0.000
Cl1 0.0332(7) 0.0450(8) 0.0251(7) 0.000 0.000 0.0085(5)
C2 0.111(10) 0.023(5) 0.118(11) 0.000 0.000 0.000

loop_
_atom_type_symbol
_atom_type_description
_atom_type_scat_dispersion_real
_atom_type_scat_dispersion_imag
_atom_type_scat_source
C C 0.0033 0.0016 'International Tables Vol C Tables 4.2.6.8 and 6.1.1.4'
H H 0.0000 0.0000 'International Tables Vol C Tables 4.2.6.8 and 6.1.1.4'
N N 0.0061 0.0033 'International Tables Vol C Tables 4.2.6.8 and 6.1.1.4'
S S 0.1246 0.1234 'International Tables Vol C Tables 4.2.6.8 and 6.1.1.4'
Cl Cl 0.1484 0.1585 'International Tables Vol C Tables 4.2.6.8 and 6.1.1.4'
Cd Cd -0.8075 1.2024 'International Tables Vol C Tables 4.2.6.8 and 6.1.1.4'

loop_
_geom_angle_atom_site_label_1
_geom_angle_atom_site_label_2
_geom_angle_atom_site_label_3
_geom_angle
_geom_angle_site_symmetry_1
_geom_angle_site_symmetry_3
C1 C1 N1 106.0(10) 10_557 .
C1 C1 S1 121.6(4) 10_557 .
N1 C1 S1 15.6(10) . .
C1 C1 H1C 126.9 10_557 .
N1 C1 H1C 127.1 . .
S1 C1 H1C 111.5 . .
C1 C1 H1A 119.3 10_557 .
N1 C1 H1A 134.7 . .
S1 C1 H1A 119.1 . .
H1C C1 H1A 7.6 . .
C1 S1 C2 91.9(5) . .
C2 N1 C1 115.0(14) . .
C2 N1 H1 123.0 . .
C1 N1 H1 122.1 . .
Cl1 Cd1 Cl1 180.0 11_575 3_655
Cl1 Cd1 Cl1 85.2(2) 11_575 9_675
Cl1 Cd1 Cl1 94.8(2) 3_655 9_675
Cl1 Cd1 Cl1 94.8(2) 11_575 .
Cl1 Cd1 Cl1 85.2(2) 3_655 .
Cl1 Cd1 Cl1 180.0 9_675 .
Cl1 Cd1 Cl2 96.13(17) 11_575 .
Cl1 Cd1 Cl2 83.87(3) 3_655 .
Cl1 Cd1 Cl2 96.13(17) 9_675 .
Cl1 Cd1 Cl2 83.87(3) . .
Cl1 Cd1 Cl2 83.87(3) 11_575 9_675
Cl1 Cd1 Cl2 96.13(17) 3_655 9_675
Cl1 Cd1 Cl2 83.87(3) 9_675 9_675
Cl1 Cd1 Cl2 96.13(17) . 9_675
Cl2 Cd1 Cl2 180.00(5) . 9_675
Cl1 Cd1 Cd1 50.80(11) 11_575 2_674
Cl1 Cd1 Cd1 129.20(11) 3_655 2_674
Cl1 Cd1 Cd1 50.80(11) 9_675 2_674
Cl1 Cd1 Cd1 129.20(11) . 2_674
Cl2 Cd1 Cd1 129.20(12) . 2_674
Cl2 Cd1 Cd1 50.80(12) 9_675 2_674
Cl1 Cd1 Cd1 129.20(11) 11_575 2_675
Cl1 Cd1 Cd1 50.80(11) 3_655 2_675
Cl1 Cd1 Cd1 129.20(11) 9_675 2_675
Cl1 Cd1 Cd1 50.80(11) . 2_675
Cl2 Cd1 Cd1 50.80(12) . 2_675
Cl2 Cd1 Cd1 129.20(12) 9_675 2_675
Cd1 Cd1 Cd1 180.0 2_674 2_675
Cd1 Cl2 Cd1 78.4(2) 2_675 .
Cd1 Cl1 Cd1 78.4(2) 2_675 .
N1 C2 N1 98.0(15) 10_557 .
N1 C2 S1 7.5(7) 10_557 10_557
N1 C2 S1 105.5(9) . 10_557
N1 C2 S1 105.5(9) 10_557 .
N1 C2 S1 7.5(7) . .
S1 C2 S1 113.0(7) 10_557 .
N1 C2 H2 131.0 10_557 .
N1 C2 H2 131.0 . .
S1 C2 H2 123.5 10_557 .
S1 C2 H2 123.5 . .

loop_
_geom_bond_atom_site_label_1
_geom_bond_atom_site_label_2
_geom_bond_distance
_geom_bond_site_symmetry_2
C1 C1 1.183(14) 10_557
C1 N1 1.417(14) .
C1 S1 1.522(10) .
C1 H1C 0.9601 .
C1 H1A 0.9599 .
S1 C2 1.667(9) .
N1 C2 1.30(2) .
N1 H1 0.8999 .
Cd1 Cl1 2.6411(12) 11_575
Cd1 Cl1 2.6411(12) 3_655
Cd1 Cl1 2.6411(12) 9_675
Cd1 Cl1 2.6411(12) .
Cd1 Cl2 2.6411(16) .
Cd1 Cl2 2.6411(16) 9_675
Cd1 Cd1 3.3386(8) 2_674
Cd1 Cd1 3.3386(8) 2_675
Cl2 Cd1 2.6411(16) 2_675
Cl1 Cd1 2.6411(12) 2_675
C2 N1 1.30(2) 10_557
C2 S1 1.667(9) 10_557
C2 H2 0.8976 .

loop_
_geom_torsion_atom_site_label_1
_geom_torsion_atom_site_label_2
_geom_torsion_atom_site_label_3
_geom_torsion_atom_site_label_4
_geom_torsion
_geom_torsion_site_symmetry_1
_geom_torsion_site_symmetry_2
_geom_torsion_site_symmetry_3
_geom_torsion_site_symmetry_4
C1 C1 S1 C2 0.000(2) 10_557 . . .
N1 C1 S1 C2 0.000(6) . . . .
C1 C1 N1 C2 0.000(3) 10_557 . . .
S1 C1 N1 C2 180.000(15) . . . .
Cl1 Cd1 Cl2 Cd1 -137.11(2) 11_575 . . 2_675
Cl1 Cd1 Cl2 Cd1 42.89(2) 3_655 . . 2_675
Cl1 Cd1 Cl2 Cd1 137.11(2) 9_675 . . 2_675
Cl1 Cd1 Cl2 Cd1 -42.89(2) . . . 2_675
Cl2 Cd1 Cl2 Cd1 180.00(3) 9_675 . . 2_675
Cd1 Cd1 Cl2 Cd1 180.0 2_674 . . 2_675
Cl1 Cd1 Cl1 Cd1 138.56(3) 11_575 . . 2_675
Cl1 Cd1 Cl1 Cd1 -41.44(3) 3_655 . . 2_675
Cl1 Cd1 Cl1 Cd1 138.56(3) 9_675 . . 2_675
Cl2 Cd1 Cl1 Cd1 42.89(7) . . . 2_675
Cl2 Cd1 Cl1 Cd1 -137.11(2) 9_675 . . 2_675
Cd1 Cd1 Cl1 Cd1 180.0 2_674 . . 2_675
C1 N1 C2 N1 0.000(7) . . . 10_557
C1 N1 C2 S1 0.000(3) . . . 10_557
C1 N1 C2 S1 180.000(11) . . . .
C1 S1 C2 N1 0.000(4) . . . 10_557
C1 S1 C2 N1 0.00(3) . . . .
C1 S1 C2 S1 0.000(2) . . . 10_557
